data_4336960
loop_
_publ_author_name
'Dmitri V. Konarev'
'Salavat S. Khasanov'
'Sergey I. Troyanov'
'Yoshiaki Nakano'
'Ksenya A. Ustimenko'
'Akihiro Otsuka'
'Hideki Yamochi'
'Gunzi Saito'
'Rimma N. Lyubovskaya'

_publ_contact_author_address
;
Institute of Problems of Chemical Physics, RAS,
Chernogolovka, 142432, Russia
;
_publ_contact_author_email konarev3@yandex.ru
_publ_contact_author_name 'Konarev, Dmitri V.'
_publ_section_title
;
 Mononuclear Coordination Complexes of Fullerene C60 with Zerovalent
 Cobalt Having S = 1/2 Spin State: Co(\h2-C60)(L)(C6H5CN).(o-C6H4Cl2) (L =
 1,2-bis(diphenylphosphino)ethane and
 1,1'-bis(diphenylphosphino)ferrocene)
;
_journal_name_full 'Inorganic Chemistry'
_journal_page_first 13934
_journal_page_last 13940
_journal_paper_doi 10.1021/ic401577m
_journal_volume 52
_journal_year 2013
_chemical_formula_moiety 'C94 H28 Co Fe P2, C6 H4 Cl2, C7 H5 N'
_chemical_formula_sum 'C107 H37 Cl2 Co Fe N P2'
_chemical_formula_weight 1584.00
_chemical_name_systematic
;
 ?
;
_space_group_IT_number 2
_symmetry_cell_setting triclinic
_symmetry_space_group_name_Hall '-P 1'
_symmetry_space_group_name_H-M 'P -1'
_atom_sites_solution_hydrogens geom
_atom_sites_solution_primary direct
_atom_sites_solution_secondary difmap
_audit_creation_method SHELXL-97
_cell_angle_alpha 94.646(10)
_cell_angle_beta 106.285(10)
_cell_angle_gamma 116.348(10)
_cell_formula_units_Z 2
_cell_length_a 13.3142(15)
_cell_length_b 14.8668(15)
_cell_length_c 20.051(2)
_cell_measurement_temperature 120(2)
_cell_measurement_theta_max 28
_cell_measurement_theta_min 3
_cell_volume 3315.1(8)
_computing_cell_refinement 'Bruker SAINT'
_computing_data_collection 'Bruker APEX2'
_computing_data_reduction 'Bruker SAINT'
_computing_molecular_graphics WinGX
_computing_publication_material WinGX
_computing_structure_refinement 'SHELXL-97 (Sheldrick, 2008)'
_computing_structure_solution 'SHELXS-97 (Sheldrick, 2008)'
_diffrn_ambient_temperature 120(2)
_diffrn_measured_fraction_theta_full 0.981
_diffrn_measured_fraction_theta_max 0.960
_diffrn_measurement_device_type 'Bruker APEX-II CCD'
_diffrn_measurement_method '\w scans'
_diffrn_radiation_monochromator graphite
_diffrn_radiation_source 'sealed tube'
_diffrn_radiation_type MoK\a
_diffrn_radiation_wavelength 0.71073
_diffrn_reflns_av_R_equivalents 0.0242
_diffrn_reflns_av_sigmaI/netI 0.0444
_diffrn_reflns_limit_h_max 17
_diffrn_reflns_limit_h_min -17
_diffrn_reflns_limit_k_max 19
_diffrn_reflns_limit_k_min -19
_diffrn_reflns_limit_l_max 26
_diffrn_reflns_limit_l_min -26
_diffrn_reflns_number 30676
_diffrn_reflns_theta_full 27.50
_diffrn_reflns_theta_max 28.28
_diffrn_reflns_theta_min 1.57
_exptl_absorpt_coefficient_mu 0.661
_exptl_absorpt_correction_T_max 0.8792
_exptl_absorpt_correction_T_min 0.8017
_exptl_absorpt_correction_type multi-scan
_exptl_absorpt_process_details 'SADABS-2012/1 - Bruker AXS area detector scaling and absorption correction'
_exptl_crystal_colour black
_exptl_crystal_density_diffrn 1.587
_exptl_crystal_description prism
_exptl_crystal_F_000 1606
_exptl_crystal_size_max 0.35
_exptl_crystal_size_mid 0.25
_exptl_crystal_size_min 0.20
_refine_diff_density_max 0.776
_refine_diff_density_min -0.562
_refine_diff_density_rms 0.104
_refine_ls_extinction_method none
_refine_ls_goodness_of_fit_ref 1.042
_refine_ls_hydrogen_treatment mixed
_refine_ls_matrix_type full
_refine_ls_number_parameters 1137
_refine_ls_number_reflns 15794
_refine_ls_number_restraints 297
_refine_ls_restrained_S_all 1.036
_refine_ls_R_factor_all 0.0754
_refine_ls_R_factor_gt 0.0504
_refine_ls_shift/su_max 0.007
_refine_ls_shift/su_mean 0.000
_refine_ls_structure_factor_coef Fsqd
_refine_ls_weighting_details 'calc w=1/[\s^2^(Fo^2^)+(0.0812P)^2^+2.7732P] where P=(Fo^2^+2Fc^2^)/3'
_refine_ls_weighting_scheme calc
_refine_ls_wR_factor_gt 0.1278
_refine_ls_wR_factor_ref 0.1477
_reflns_number_gt 11852
_reflns_number_total 15794
_reflns_threshold_expression >2\s(I)
_cod_data_source_file ic401577m_si_003.cif
_cod_data_source_block C60_Co(dppf)(BN)(C6H4Cl2)
_cod_original_cell_volume 3315.1(6)
_cod_original_sg_symbol_H-M 'P -1 '
_cod_database_code 4336960

loop_
_symmetry_equiv_pos_as_xyz
'x, y, z'
'-x, -y, -z'

loop_
_atom_site_label
_atom_site_type_symbol
_atom_site_fract_x
_atom_site_fract_y
_atom_site_fract_z
_atom_site_U_iso_or_equiv
_atom_site_adp_type
_atom_site_occupancy
_atom_site_symmetry_multiplicity
_atom_site_calc_flag
_atom_site_refinement_flags
_atom_site_disorder_assembly
_atom_site_disorder_group
C1 C 0.6205(2) -0.23228(19) 0.32766(14) 0.0196(5) Uani 1 1 d . . .
C2 C 0.6118(2) -0.26003(19) 0.25261(14) 0.0194(5) Uani 1 1 d . . .
C3 C 0.4936(3) -0.3088(2) 0.19596(15) 0.0273(6) Uani 1 1 d . . .
C4 C 0.3904(3) -0.3403(2) 0.20953(18) 0.0344(7) Uani 1 1 d . . .
C5 C 0.3940(3) -0.3147(2) 0.2822(2) 0.0342(8) Uani 1 1 d . . .
C6 C 0.5051(3) -0.2581(2) 0.33855(16) 0.0295(7) Uani 1 1 d . . .
C7 C 0.5236(4) -0.1757(3) 0.39148(17) 0.0419(9) Uani 1 1 d . . .
C8 C 0.6423(4) -0.0949(3) 0.41049(15) 0.0421(9) Uani 1 1 d . . .
C9 C 0.7013(3) -0.1243(2) 0.36831(16) 0.0341(8) Uani 1 1 d . . .
C10 C 0.7781(3) -0.0524(2) 0.3437(2) 0.0404(9) Uani 1 1 d . . .
C11 C 0.7739(3) -0.0767(2) 0.2718(2) 0.0430(10) Uani 1 1 d . . .
C12 C 0.6896(3) -0.1750(2) 0.22593(19) 0.0346(7) Uani 1 1 d . . .
C13 C 0.6286(4) -0.1840(3) 0.1534(2) 0.0439(9) Uani 1 1 d . . .
C14 C 0.5072(4) -0.2657(3) 0.13367(15) 0.0396(9) Uani 1 1 d . . .
C15 C 0.4131(5) -0.2596(3) 0.08674(17) 0.0539(12) Uani 1 1 d . . .
C16 C 0.3038(4) -0.2934(3) 0.1004(2) 0.0584(13) Uani 1 1 d . . .
C17 C 0.2916(3) -0.3317(2) 0.1605(2) 0.0527(11) Uani 1 1 d . . .
C18 C 0.2353(3) -0.3020(3) 0.2030(3) 0.0627(14) Uani 1 1 d . . .
C19 C 0.2979(3) -0.2907(3) 0.2781(3) 0.0524(11) Uani 1 1 d . . .
C20 C 0.3141(4) -0.2144(4) 0.3301(3) 0.0599(13) Uani 1 1 d . . .
C21 C 0.4271(5) -0.1548(3) 0.3882(2) 0.0549(12) Uani 1 1 d . . .
C22 C 0.4548(5) -0.0477(4) 0.4052(2) 0.0632(14) Uani 1 1 d . . .
C23 C 0.5729(5) 0.0319(3) 0.42439(17) 0.0556(13) Uani 1 1 d . . .
C24 C 0.6687(4) 0.0086(3) 0.42733(17) 0.0533(12) Uani 1 1 d . . .
C25 C 0.7504(4) 0.0839(3) 0.4015(2) 0.0545(12) Uani 1 1 d . . .
C26 C 0.8033(3) 0.0552(3) 0.3604(2) 0.0543(12) Uani 1 1 d . . .
C27 C 0.8163(3) 0.0945(3) 0.2984(3) 0.0574(12) Uani 1 1 d . . .
C28 C 0.7983(3) 0.0143(3) 0.2435(3) 0.0544(12) Uani 1 1 d . . .
C29 C 0.7401(4) 0.0045(3) 0.1724(3) 0.0568(12) Uani 1 1 d . . .
C30 C 0.6528(5) -0.0954(3) 0.1252(2) 0.0568(12) Uani 1 1 d . . .
C31 C 0.5561(5) -0.0876(3) 0.0778(2) 0.0599(13) Uani 1 1 d . . .
C32 C 0.4385(5) -0.1663(3) 0.05826(16) 0.0561(13) Uani 1 1 d . . .
C33 C 0.3410(5) -0.1455(3) 0.0541(2) 0.0695(16) Uani 1 1 d . . .
C34 C 0.2584(4) -0.2210(3) 0.0803(2) 0.0665(15) Uani 1 1 d . . .
C35 C 0.2035(3) -0.1947(3) 0.1208(3) 0.0702(16) Uani 1 1 d . . .
C36 C 0.1912(3) -0.2334(3) 0.1839(3) 0.0721(16) Uani 1 1 d . . .
C37 C 0.2097(4) -0.1535(4) 0.2382(4) 0.0726(17) Uani 1 1 d . . .
C38 C 0.2688(5) -0.1420(4) 0.3101(3) 0.0692(16) Uani 1 1 d . . .
C39 C 0.3583(5) -0.0405(4) 0.3582(3) 0.0669(15) Uani 1 1 d . . .
C40 C 0.5966(5) 0.1238(3) 0.39541(18) 0.0556(12) Uani 1 1 d . . .
C41 C 0.7059(4) 0.1564(3) 0.3806(2) 0.0548(12) Uani 1 1 d . . .
C42 C 0.7191(3) 0.1947(2) 0.3216(2) 0.0496(10) Uani 1 1 d . . .
C43 C 0.7746(3) 0.1651(3) 0.2792(3) 0.0543(11) Uani 1 1 d . . .
C44 C 0.7136(4) 0.1541(3) 0.2053(3) 0.0525(11) Uani 1 1 d . . .
C45 C 0.6959(4) 0.0775(3) 0.1525(3) 0.0573(12) Uani 1 1 d . . .
C46 C 0.5834(5) 0.0187(3) 0.0948(2) 0.0537(12) Uani 1 1 d . . .
C47 C 0.4881(5) 0.0404(3) 0.09039(19) 0.0539(11) Uani 1 1 d . . .
C48 C 0.3680(4) -0.0405(3) 0.07037(17) 0.0547(12) Uani 1 1 d . . .
C49 C 0.3081(4) -0.0136(3) 0.1135(2) 0.0572(12) Uani 1 1 d . . .
C50 C 0.2311(4) -0.0850(3) 0.1379(3) 0.0586(12) Uani 1 1 d . . .
C51 C 0.2338(3) -0.0619(3) 0.2098(3) 0.0634(15) Uani 1 1 d . . .
C52 C 0.3183(4) 0.0384(3) 0.2568(3) 0.0530(11) Uani 1 1 d . . .
C53 C 0.3820(5) 0.0494(4) 0.3303(2) 0.0576(12) Uani 1 1 d . . .
C54 C 0.5031(4) 0.1312(3) 0.34948(18) 0.0468(10) Uani 1 1 d . . .
C55 C 0.5157(3) 0.1727(2) 0.28606(18) 0.0367(8) Uani 1 1 d . . .
C56 C 0.6195(3) 0.2026(2) 0.2721(2) 0.0413(8) Uani 1 1 d . . .
C57 C 0.6156(3) 0.1776(2) 0.2006(2) 0.0394(8) Uani 1 1 d . . .
C58 C 0.5067(4) 0.1216(3) 0.14525(19) 0.0439(9) Uani 1 1 d . . .
C59 C 0.3946(3) 0.0886(2) 0.15968(18) 0.0389(8) Uani 1 1 d . . .
C60 C 0.4007(3) 0.1147(2) 0.22909(18) 0.0349(7) Uani 1 1 d . . .
Co1 Co 0.67598(3) -0.33950(2) 0.314473(17) 0.01445(9) Uani 1 1 d U A .
P1 P 0.74284(6) -0.40340(5) 0.24255(3) 0.01667(14) Uani 1 1 d U . .
P2 P 0.78214(6) -0.33323(5) 0.42611(3) 0.01516(13) Uani 1 1 d U . .
C201 C 0.6272(4) -0.5137(4) 0.1667(3) 0.0201(9) Uani 0.81(3) 1 d PGU A 1
C202 C 0.6507(6) -0.5880(6) 0.1391(4) 0.0261(13) Uani 0.81(3) 1 d PGU A 1
H202 H 0.7251 -0.5858 0.1616 0.031 Uiso 0.81(3) 1 calc PR A 1
C203 C 0.5654(8) -0.6657(6) 0.0786(4) 0.0329(16) Uani 0.81(3) 1 d PGU A 1
H203 H 0.5815 -0.7165 0.0597 0.039 Uiso 0.81(3) 1 calc PR A 1
C204 C 0.4565(6) -0.6691(4) 0.0457(3) 0.0377(15) Uani 0.81(3) 1 d PGU A 1
H204 H 0.3982 -0.7222 0.0043 0.045 Uiso 0.81(3) 1 calc PR A 1
C205 C 0.4330(4) -0.5947(5) 0.0733(3) 0.0423(15) Uani 0.81(3) 1 d PGU A 1
H205 H 0.3586 -0.5970 0.0509 0.051 Uiso 0.81(3) 1 calc PR A 1
C206 C 0.5183(4) -0.5170(4) 0.1339(3) 0.0311(12) Uani 0.81(3) 1 d PGU A 1
H206 H 0.5023 -0.4662 0.1527 0.037 Uiso 0.81(3) 1 calc PR A 1
C231 C 0.6299(19) -0.504(3) 0.1586(14) 0.023(3) Uani 0.19(3) 1 d PGU A 2
C232 C 0.623(3) -0.599(2) 0.1408(16) 0.026(5) Uani 0.19(3) 1 d PGU A 2
H232 H 0.6810 -0.6142 0.1702 0.031 Uiso 0.19(3) 1 calc PR A 2
C233 C 0.532(3) -0.6731(19) 0.0800(16) 0.030(6) Uani 0.19(3) 1 d PGU A 2
H233 H 0.5277 -0.7383 0.0679 0.036 Uiso 0.19(3) 1 calc PR A 2
C234 C 0.448(2) -0.652(3) 0.0370(13) 0.039(7) Uani 0.19(3) 1 d PGU A 2
H234 H 0.3856 -0.7019 -0.0046 0.047 Uiso 0.19(3) 1 calc PR A 2
C235 C 0.454(3) -0.556(4) 0.0548(18) 0.067(13) Uani 0.19(3) 1 d PGU A 2
H235 H 0.3967 -0.5415 0.0254 0.081 Uiso 0.19(3) 1 calc PR A 2
C236 C 0.545(4) -0.483(3) 0.1155(18) 0.064(13) Uani 0.19(3) 1 d PGU A 2
H236 H 0.5500 -0.4174 0.1277 0.077 Uiso 0.19(3) 1 calc PR A 2
C207 C 0.8242(2) -0.3058(2) 0.19917(14) 0.0212(5) Uani 1 1 d U A .
C208 C 0.8038(3) -0.3259(3) 0.12625(17) 0.0387(8) Uani 1 1 d U . .
H208 H 0.7495 -0.3936 0.0969 0.046 Uiso 1 1 calc R A .
C209 C 0.8641(4) -0.2454(3) 0.09647(19) 0.0485(9) Uani 1 1 d U A .
H209 H 0.8498 -0.2590 0.0466 0.058 Uiso 1 1 calc R . .
C210 C 0.9439(3) -0.1467(3) 0.13862(19) 0.0383(7) Uani 1 1 d U . .
H210 H 0.9844 -0.0929 0.1178 0.046 Uiso 1 1 calc R A .
C211 C 0.9648(3) -0.1262(2) 0.21084(18) 0.0314(6) Uani 1 1 d U A .
H211 H 1.0201 -0.0585 0.2400 0.038 Uiso 1 1 calc R . .
C212 C 0.9044(2) -0.2054(2) 0.24093(15) 0.0235(5) Uani 1 1 d U . .
H212 H 0.9181 -0.1908 0.2907 0.028 Uiso 1 1 calc R A .
C213 C 0.8046(2) -0.22785(19) 0.49357(13) 0.0177(5) Uani 1 1 d U A .
C214 C 0.9117(2) -0.1347(2) 0.52291(15) 0.0230(5) Uani 1 1 d U . .
H214 H 0.9800 -0.1263 0.5120 0.028 Uiso 1 1 calc R A .
C215 C 0.9192(3) -0.0536(2) 0.56836(16) 0.0276(6) Uani 1 1 d U A .
H215 H 0.9922 0.0099 0.5876 0.033 Uiso 1 1 calc R . .
C216 C 0.8212(3) -0.0652(2) 0.58547(14) 0.0244(5) Uani 1 1 d U . .
H216 H 0.8266 -0.0099 0.6162 0.029 Uiso 1 1 calc R A .
C217 C 0.7142(3) -0.1589(2) 0.55715(14) 0.0233(5) Uani 1 1 d U A .
H217 H 0.6470 -0.1677 0.5694 0.028 Uiso 1 1 calc R . .
C218 C 0.7055(2) -0.2392(2) 0.51123(14) 0.0197(5) Uani 1 1 d U . .
H218 H 0.6319 -0.3022 0.4916 0.024 Uiso 1 1 calc R A .
C219 C 0.7194(2) -0.4437(2) 0.46546(14) 0.0196(5) Uani 1 1 d U A .
C220 C 0.7530(3) -0.4320(2) 0.53967(15) 0.0284(6) Uani 1 1 d U . .
H220 H 0.8064 -0.3653 0.5707 0.034 Uiso 1 1 calc R A .
C221 C 0.7082(3) -0.5178(3) 0.56818(18) 0.0366(7) Uani 1 1 d U A .
H221 H 0.7312 -0.5091 0.6186 0.044 Uiso 1 1 calc R . .
C222 C 0.6311(3) -0.6145(3) 0.5240(2) 0.0389(7) Uani 1 1 d U . .
H222 H 0.6013 -0.6727 0.5437 0.047 Uiso 1 1 calc R A .
C223 C 0.5969(3) -0.6271(2) 0.45061(19) 0.0331(6) Uani 1 1 d U A .
H223 H 0.5430 -0.6941 0.4200 0.040 Uiso 1 1 calc R . .
C224 C 0.6410(2) -0.5420(2) 0.42103(16) 0.0233(5) Uani 1 1 d U . .
H224 H 0.6174 -0.5514 0.3706 0.028 Uiso 1 1 calc R A .
Fe1 Fe 0.97542(3) -0.39307(3) 0.377904(19) 0.01603(9) Uani 1 1 d U . .
C301 C 0.9328(2) -0.31579(19) 0.44533(13) 0.0170(4) Uani 1 1 d U A .
C302 C 0.9814(2) -0.3754(2) 0.48181(13) 0.0204(4) Uani 1 1 d U A .
H302 H 0.9415 -0.4289 0.5030 0.024 Uiso 1 1 calc R . .
C303 C 1.0995(2) -0.3406(2) 0.48074(14) 0.0236(5) Uani 1 1 d U A .
H303 H 1.1514 -0.3668 0.5011 0.028 Uiso 1 1 calc R . .
C304 C 1.1258(2) -0.2600(2) 0.44402(15) 0.0241(5) Uani 1 1 d U A .
H304 H 1.1985 -0.2229 0.4356 0.029 Uiso 1 1 calc R . .
C305 C 1.0242(2) -0.24439(19) 0.42184(14) 0.0204(5) Uani 1 1 d U A .
H305 H 1.0178 -0.1952 0.3960 0.024 Uiso 1 1 calc R . .
C306 C 0.8487(2) -0.44918(19) 0.27723(13) 0.0176(4) Uani 1 1 d U A .
C307 C 0.8304(2) -0.52940(19) 0.31537(13) 0.0191(4) Uani 1 1 d U A .
H307 H 0.7607 -0.5682 0.3263 0.023 Uiso 1 1 calc R . .
C308 C 0.9352(2) -0.5409(2) 0.33406(14) 0.0220(5) Uani 1 1 d U A .
H308 H 0.9468 -0.5890 0.3592 0.026 Uiso 1 1 calc R . .
C309 C 1.0189(2) -0.4679(2) 0.30858(14) 0.0218(5) Uani 1 1 d U A .
H309 H 1.0966 -0.4582 0.3143 0.026 Uiso 1 1 calc R . .
C310 C 0.9664(2) -0.4118(2) 0.27306(14) 0.0199(4) Uani 1 1 d U A .
H310 H 1.0026 -0.3588 0.2505 0.024 Uiso 1 1 calc R . .
C1S C 0.3084(6) -0.6130(5) 0.2684(5) 0.025(3) Uani 0.52(3) 1 d PGU B 1
C2S C 0.2059(8) -0.6030(6) 0.2461(8) 0.042(3) Uani 0.52(3) 1 d PGU B 1
H2S H 0.2116 -0.5395 0.2369 0.050 Uiso 0.52(3) 1 calc PR B 1
C3S C 0.0950(7) -0.6859(8) 0.2373(9) 0.053(3) Uani 0.52(3) 1 d PGU B 1
H3S H 0.0250 -0.6790 0.2220 0.064 Uiso 0.52(3) 1 calc PR B 1
C4S C 0.0866(7) -0.7787(8) 0.2507(5) 0.047(3) Uani 0.52(3) 1 d PGU B 1
H4S H 0.0108 -0.8354 0.2447 0.056 Uiso 0.52(3) 1 calc PR B 1
C5S C 0.1891(9) -0.7887(7) 0.2730(5) 0.041(2) Uani 0.52(3) 1 d PGU B 1
H5S H 0.1833 -0.8522 0.2823 0.049 Uiso 0.52(3) 1 calc PR B 1
C6S C 0.3000(7) -0.7059(6) 0.2819(6) 0.038(2) Uani 0.52(3) 1 d PGU B 1
H6S H 0.3700 -0.7127 0.2971 0.046 Uiso 0.52(3) 1 calc PR B 1
C11S C 0.3018(7) -0.6069(6) 0.2670(5) 0.027(3) Uani 0.48(3) 1 d PGU B 2
C12S C 0.2082(9) -0.5972(7) 0.2223(8) 0.041(3) Uani 0.48(3) 1 d PGU B 2
H12S H 0.2249 -0.5406 0.2002 0.049 Uiso 0.48(3) 1 calc PR B 2
C13S C 0.0902(8) -0.6703(8) 0.2097(8) 0.060(4) Uani 0.48(3) 1 d PGU B 2
H13S H 0.0262 -0.6637 0.1791 0.072 Uiso 0.48(3) 1 calc PR B 2
C14S C 0.0657(8) -0.7532(10) 0.2420(5) 0.056(3) Uani 0.48(3) 1 d PGU B 2
H14S H -0.0149 -0.8032 0.2334 0.068 Uiso 0.48(3) 1 calc PR B 2
C15S C 0.1593(10) -0.7629(10) 0.2867(5) 0.045(4) Uani 0.48(3) 1 d PGU B 2
H15S H 0.1425 -0.8196 0.3088 0.054 Uiso 0.48(3) 1 calc PR B 2
C16S C 0.2773(9) -0.6898(8) 0.2993(5) 0.037(3) Uani 0.48(3) 1 d PGU B 2
H16S H 0.3412 -0.6965 0.3299 0.044 Uiso 0.48(3) 1 calc PR B 2
C7S C 0.4242(2) -0.5272(2) 0.28221(15) 0.0236(5) Uani 1 1 d U . .
N1S N 0.52064(19) -0.46175(16) 0.29610(12) 0.0207(4) Uani 1 1 d U A .
Cl1 Cl 0.90194(19) 0.0719(2) 0.05847(12) 0.0645(7) Uani 0.50 1 d PDU C -1
Cl2 Cl 1.17812(18) 0.1816(2) 0.08637(11) 0.0741(7) Uani 0.50 1 d PDU C -1
C21S C 0.9596(2) 0.0155(3) 0.0116(3) 0.0513(13) Uani 0.50 1 d PGDU C -1
C22S C 1.0816(2) 0.0643(3) 0.0236(3) 0.0564(17) Uani 0.50 1 d PGDU C -1
C23S C 1.1272(3) 0.0187(4) -0.0139(2) 0.0652(17) Uani 0.50 1 d PGDU C -1
H23S H 1.2106 0.0521 -0.0057 0.078 Uiso 0.50 1 calc PR C -1
C24S C 1.0506(4) -0.0757(4) -0.0635(3) 0.079(3) Uani 0.50 1 d PGDU C -1
H24S H 1.0818 -0.1068 -0.0891 0.095 Uiso 0.50 1 calc PR C -1
C25S C 0.9285(3) -0.1244(3) -0.0755(3) 0.0697(19) Uani 0.50 1 d PGDU C -1
H25S H 0.8762 -0.1889 -0.1094 0.084 Uiso 0.50 1 calc PR C -1
C26S C 0.8830(2) -0.0788(3) -0.0380(3) 0.0552(17) Uani 0.50 1 d PGDU C -1
H26S H 0.7995 -0.1122 -0.0462 0.066 Uiso 0.50 1 calc PR C -1
Cl3 Cl 0.9373(3) 0.4660(3) 0.09476(18) 0.0866(9) Uani 0.50 1 d PDU D -1
Cl4 Cl 1.0825(3) 0.3828(2) 0.03492(14) 0.0867(9) Uani 0.50 1 d PDU D -1
C31S C 0.9769(7) 0.5036(6) 0.0220(3) 0.0558(15) Uani 0.50 1 d PGDU D -1
C32S C 1.0421(8) 0.4677(6) -0.0040(4) 0.0607(19) Uani 0.50 1 d PGDU D -1
C33S C 1.0780(7) 0.5017(6) -0.0602(3) 0.083(3) Uani 0.50 1 d PGDU D -1
H33S H 1.1225 0.4772 -0.0780 0.100 Uiso 0.50 1 calc PR D -1
C34S C 1.0486(7) 0.5718(6) -0.0903(3) 0.103(4) Uani 0.50 1 d PGDU D -1
H34S H 1.0731 0.5950 -0.1287 0.123 Uiso 0.50 1 calc PR D -1
C35S C 0.9834(7) 0.6077(5) -0.0643(4) 0.083(2) Uani 0.50 1 d PGDU D -1
H35S H 0.9634 0.6556 -0.0849 0.099 Uiso 0.50 1 calc PR D -1
C36S C 0.9476(5) 0.5736(4) -0.0081(3) 0.075(2) Uani 0.50 1 d PGDU D -1
H36S H 0.9030 0.5982 0.0097 0.090 Uiso 0.50 1 calc PR D -1

loop_
_atom_site_aniso_label
_atom_site_aniso_U_11
_atom_site_aniso_U_22
_atom_site_aniso_U_33
_atom_site_aniso_U_23
_atom_site_aniso_U_13
_atom_site_aniso_U_12
C1 0.0235(13) 0.0183(12) 0.0178(12) 0.0036(10) 0.0040(10) 0.0130(11)
C2 0.0260(14) 0.0177(12) 0.0226(13) 0.0066(10) 0.0131(11) 0.0142(11)
C3 0.0403(17) 0.0174(12) 0.0216(13) 0.0011(10) 0.0027(12) 0.0173(12)
C4 0.0266(15) 0.0148(13) 0.0453(19) 0.0062(12) -0.0012(14) 0.0050(12)
C5 0.0226(15) 0.0252(14) 0.069(2) 0.0319(15) 0.0280(15) 0.0131(12)
C6 0.0508(19) 0.0333(15) 0.0322(16) 0.0259(13) 0.0303(14) 0.0312(15)
C7 0.085(3) 0.052(2) 0.0276(16) 0.0284(15) 0.0380(18) 0.052(2)
C8 0.082(3) 0.0447(19) 0.0095(13) 0.0018(12) -0.0001(14) 0.050(2)
C9 0.0349(16) 0.0243(14) 0.0297(16) -0.0019(12) -0.0119(13) 0.0187(13)
C10 0.0224(15) 0.0265(16) 0.057(2) 0.0037(15) -0.0041(15) 0.0115(13)
C11 0.0204(15) 0.0275(16) 0.098(3) 0.0336(18) 0.0331(18) 0.0149(13)
C12 0.0467(19) 0.0363(17) 0.053(2) 0.0243(15) 0.0395(17) 0.0318(16)
C13 0.085(3) 0.046(2) 0.046(2) 0.0273(16) 0.052(2) 0.048(2)
C14 0.083(3) 0.0385(18) 0.0134(13) 0.0042(12) 0.0126(15) 0.0455(19)
C15 0.093(3) 0.042(2) 0.0192(16) -0.0053(14) -0.0045(18) 0.043(2)
C16 0.063(3) 0.0243(16) 0.042(2) -0.0118(15) -0.0327(19) 0.0173(17)
C17 0.0250(17) 0.0196(15) 0.078(3) 0.0032(16) -0.0138(18) 0.0022(13)
C18 0.0151(15) 0.0321(19) 0.125(4) 0.033(2) 0.012(2) 0.0037(14)
C19 0.0344(19) 0.0388(19) 0.111(4) 0.048(2) 0.049(2) 0.0210(16)
C20 0.068(3) 0.068(3) 0.106(4) 0.067(3) 0.075(3) 0.050(2)
C21 0.113(4) 0.070(3) 0.059(2) 0.055(2) 0.076(3) 0.075(3)
C22 0.133(5) 0.077(3) 0.050(2) 0.041(2) 0.070(3) 0.083(3)
C23 0.127(4) 0.062(3) 0.0152(15) 0.0123(15) 0.026(2) 0.076(3)
C24 0.094(3) 0.044(2) 0.0162(15) -0.0039(14) -0.0064(17) 0.047(2)
C25 0.059(2) 0.0325(18) 0.040(2) -0.0155(16) -0.0248(18) 0.0243(18)
C26 0.0226(16) 0.0208(16) 0.081(3) 0.0026(17) -0.0162(18) 0.0009(13)
C27 0.0218(17) 0.0255(17) 0.113(4) 0.017(2) 0.020(2) 0.0039(14)
C28 0.037(2) 0.0374(19) 0.115(4) 0.044(2) 0.052(2) 0.0208(17)
C29 0.074(3) 0.051(2) 0.101(4) 0.052(2) 0.078(3) 0.044(2)
C30 0.110(4) 0.060(2) 0.064(3) 0.045(2) 0.077(3) 0.061(3)
C31 0.126(4) 0.057(3) 0.035(2) 0.0256(19) 0.052(3) 0.060(3)
C32 0.121(4) 0.056(2) 0.0099(14) 0.0076(14) 0.0112(18) 0.065(3)
C33 0.112(4) 0.050(2) 0.0235(18) -0.0025(16) -0.019(2) 0.049(3)
C34 0.058(3) 0.041(2) 0.053(3) -0.0035(19) -0.034(2) 0.019(2)
C35 0.0254(19) 0.045(2) 0.099(4) 0.015(2) -0.024(2) 0.0115(18)
C36 0.0167(17) 0.045(2) 0.147(5) 0.037(3) 0.016(2) 0.0140(16)
C37 0.036(2) 0.066(3) 0.156(5) 0.067(3) 0.057(3) 0.039(2)
C38 0.075(3) 0.075(3) 0.137(5) 0.074(3) 0.093(3) 0.061(3)
C39 0.120(4) 0.088(3) 0.092(3) 0.067(3) 0.097(3) 0.090(3)
C40 0.109(4) 0.050(2) 0.0248(17) 0.0005(15) 0.014(2) 0.059(3)
C41 0.073(3) 0.0220(16) 0.039(2) -0.0133(14) -0.0155(19) 0.0232(18)
C42 0.041(2) 0.0146(14) 0.070(3) -0.0045(15) 0.0010(18) 0.0079(14)
C43 0.0305(18) 0.0201(16) 0.100(3) 0.0210(19) 0.020(2) 0.0028(14)
C44 0.057(2) 0.0279(17) 0.095(3) 0.036(2) 0.053(2) 0.0199(17)
C45 0.085(3) 0.052(2) 0.080(3) 0.049(2) 0.070(3) 0.041(2)
C46 0.114(4) 0.058(2) 0.047(2) 0.044(2) 0.063(3) 0.063(3)
C47 0.107(4) 0.049(2) 0.0258(17) 0.0245(16) 0.028(2) 0.050(3)
C48 0.098(3) 0.058(2) 0.0179(15) 0.0102(15) -0.0010(18) 0.059(3)
C49 0.061(3) 0.043(2) 0.053(2) 0.0143(18) -0.016(2) 0.033(2)
C50 0.037(2) 0.056(2) 0.073(3) 0.019(2) -0.006(2) 0.0297(19)
C51 0.0299(19) 0.055(2) 0.140(5) 0.061(3) 0.043(2) 0.0356(19)
C52 0.061(3) 0.065(3) 0.085(3) 0.045(2) 0.048(2) 0.057(2)
C53 0.101(4) 0.071(3) 0.076(3) 0.048(2) 0.072(3) 0.075(3)
C54 0.094(3) 0.050(2) 0.0300(17) 0.0104(15) 0.0249(19) 0.060(2)
C55 0.062(2) 0.0289(16) 0.0352(17) 0.0107(13) 0.0185(16) 0.0345(16)
C56 0.054(2) 0.0167(14) 0.051(2) 0.0077(13) 0.0130(17) 0.0180(14)
C57 0.053(2) 0.0235(15) 0.059(2) 0.0280(15) 0.0322(18) 0.0225(15)
C58 0.087(3) 0.0365(18) 0.0366(18) 0.0270(15) 0.035(2) 0.043(2)
C59 0.057(2) 0.0311(16) 0.0351(17) 0.0141(14) 0.0049(16) 0.0322(16)
C60 0.0477(19) 0.0334(16) 0.0441(19) 0.0202(14) 0.0204(15) 0.0323(16)
Co1 0.01384(16) 0.01270(16) 0.01598(17) 0.00304(12) 0.00496(13) 0.00606(13)
P1 0.0179(3) 0.0163(3) 0.0158(3) 0.0025(2) 0.0050(2) 0.0091(3)
P2 0.0154(3) 0.0150(3) 0.0155(3) 0.0035(2) 0.0061(2) 0.0074(2)
C201 0.0251(19) 0.0190(15) 0.0133(17) 0.0025(11) 0.0062(12) 0.0089(12)
C202 0.035(3) 0.022(2) 0.024(2) 0.0056(16) 0.011(2) 0.016(2)
C203 0.052(4) 0.025(2) 0.024(2) 0.0010(16) 0.017(2) 0.019(3)
C204 0.044(3) 0.029(2) 0.021(3) -0.0088(19) 0.005(2) 0.008(2)
C205 0.030(2) 0.046(3) 0.033(3) -0.011(2) -0.0043(17) 0.016(2)
C206 0.0289(18) 0.030(2) 0.027(2) -0.0064(16) 0.0024(15) 0.0151(18)
C231 0.016(6) 0.031(5) 0.019(7) -0.003(5) 0.004(3) 0.010(3)
C232 0.030(10) 0.020(6) 0.011(8) 0.002(4) -0.001(7) 0.004(8)
C233 0.033(14) 0.024(6) 0.010(8) 0.003(4) -0.001(9) 0.001(7)
C234 0.035(11) 0.049(13) 0.014(9) -0.001(9) -0.004(7) 0.014(11)
C235 0.063(17) 0.10(2) 0.031(14) -0.036(14) -0.023(10) 0.067(18)
C236 0.052(18) 0.08(2) 0.046(15) -0.034(14) -0.024(11) 0.057(18)
C207 0.0236(13) 0.0269(11) 0.0205(11) 0.0113(9) 0.0103(10) 0.0161(10)
C208 0.056(2) 0.0375(15) 0.0219(12) 0.0129(11) 0.0156(14) 0.0197(15)
C209 0.066(3) 0.0573(18) 0.0278(15) 0.0269(12) 0.0225(16) 0.0283(17)
C210 0.0326(17) 0.0494(16) 0.0452(15) 0.0345(13) 0.0202(14) 0.0224(13)
C211 0.0204(14) 0.0327(14) 0.0439(14) 0.0196(12) 0.0121(12) 0.0132(12)
C212 0.0188(13) 0.0278(12) 0.0268(13) 0.0104(10) 0.0099(10) 0.0120(10)
C213 0.0190(11) 0.0198(10) 0.0158(11) 0.0036(8) 0.0049(9) 0.0115(9)
C214 0.0192(12) 0.0230(12) 0.0260(14) 0.0005(10) 0.0063(10) 0.0114(9)
C215 0.0228(12) 0.0244(13) 0.0289(15) -0.0040(11) 0.0038(11) 0.0110(11)
C216 0.0298(13) 0.0259(12) 0.0203(13) 0.0006(10) 0.0068(11) 0.0179(10)
C217 0.0285(13) 0.0287(13) 0.0202(13) 0.0079(10) 0.0129(11) 0.0173(10)
C218 0.0199(11) 0.0229(12) 0.0169(12) 0.0050(9) 0.0066(10) 0.0109(10)
C219 0.0228(12) 0.0195(10) 0.0235(11) 0.0106(9) 0.0128(10) 0.0126(10)
C220 0.0385(17) 0.0339(14) 0.0232(12) 0.0120(11) 0.0148(12) 0.0230(13)
C221 0.055(2) 0.0530(16) 0.0333(15) 0.0297(12) 0.0294(14) 0.0409(15)
C222 0.049(2) 0.0400(14) 0.0588(17) 0.0372(13) 0.0389(16) 0.0319(14)
C223 0.0314(16) 0.0205(12) 0.0538(15) 0.0159(12) 0.0228(14) 0.0122(12)
C224 0.0225(13) 0.0208(11) 0.0295(13) 0.0095(9) 0.0118(11) 0.0108(10)
Fe1 0.01590(18) 0.01527(17) 0.01744(18) 0.00321(13) 0.00613(14) 0.00801(14)
C301 0.0170(9) 0.0171(11) 0.0162(11) 0.0016(8) 0.0047(8) 0.0087(9)
C302 0.0234(11) 0.0230(12) 0.0166(9) 0.0043(9) 0.0065(9) 0.0134(10)
C303 0.0207(11) 0.0286(13) 0.0203(10) -0.0002(9) 0.0020(8) 0.0150(11)
C304 0.0169(10) 0.0220(11) 0.0264(13) -0.0024(8) 0.0061(9) 0.0060(8)
C305 0.0198(11) 0.0150(9) 0.0236(12) 0.0017(8) 0.0078(10) 0.0067(9)
C306 0.0197(10) 0.0178(11) 0.0173(9) 0.0040(8) 0.0072(7) 0.0104(9)
C307 0.0207(10) 0.0151(9) 0.0182(11) 0.0033(7) 0.0062(9) 0.0064(8)
C308 0.0282(13) 0.0167(9) 0.0223(12) 0.0040(8) 0.0069(10) 0.0133(10)
C309 0.0231(12) 0.0266(13) 0.0209(12) 0.0032(9) 0.0082(10) 0.0164(10)
C310 0.0221(11) 0.0228(12) 0.0198(9) 0.0069(9) 0.0109(10) 0.0127(10)
C1S 0.0188(18) 0.023(3) 0.021(7) 0.002(4) 0.001(4) 0.003(2)
C2S 0.026(2) 0.030(3) 0.070(8) 0.009(4) 0.020(4) 0.012(2)
C3S 0.022(3) 0.041(5) 0.088(9) 0.007(5) 0.018(5) 0.009(3)
C4S 0.026(3) 0.039(4) 0.058(6) 0.011(4) 0.019(4) -0.001(3)
C5S 0.037(4) 0.025(3) 0.053(5) 0.014(3) 0.021(4) 0.005(2)
C6S 0.026(3) 0.025(3) 0.051(5) 0.011(3) 0.009(3) 0.005(2)
C11S 0.0230(19) 0.022(4) 0.036(9) 0.007(5) 0.017(4) 0.007(3)
C12S 0.022(2) 0.027(4) 0.054(7) 0.016(3) 0.006(4) -0.001(2)
C13S 0.023(2) 0.048(5) 0.087(9) 0.037(5) 0.010(4) 0.002(3)
C14S 0.026(3) 0.048(6) 0.067(6) 0.031(5) 0.012(4) -0.004(4)
C15S 0.035(4) 0.035(5) 0.044(5) 0.020(4) 0.013(4) 0.000(3)
C16S 0.029(3) 0.033(4) 0.033(4) 0.014(3) 0.008(3) 0.004(3)
C7S 0.0210(10) 0.0187(11) 0.0279(14) 0.0060(10) 0.0061(11) 0.0084(8)
N1S 0.0187(9) 0.0166(10) 0.0265(11) 0.0063(9) 0.0076(8) 0.0086(7)
Cl1 0.0533(13) 0.117(2) 0.0422(11) 0.0310(12) 0.0228(10) 0.0516(14)
Cl2 0.0507(12) 0.122(2) 0.0495(12) 0.0421(12) 0.0172(10) 0.0388(13)
C21S 0.048(2) 0.093(4) 0.036(4) 0.042(2) 0.022(3) 0.046(2)
C22S 0.049(3) 0.104(5) 0.046(5) 0.053(3) 0.025(3) 0.051(2)
C23S 0.062(4) 0.125(5) 0.056(5) 0.063(3) 0.032(3) 0.071(4)
C24S 0.089(5) 0.114(7) 0.090(7) 0.057(4) 0.043(6) 0.082(5)
C25S 0.087(5) 0.087(5) 0.072(6) 0.046(3) 0.040(4) 0.061(4)
C26S 0.063(4) 0.083(5) 0.045(5) 0.045(3) 0.023(3) 0.050(3)
Cl3 0.078(2) 0.088(2) 0.089(2) 0.0049(18) 0.0439(19) 0.0303(17)
Cl4 0.098(2) 0.119(2) 0.0569(15) 0.0039(14) 0.0104(14) 0.077(2)
C31S 0.034(5) 0.051(5) 0.054(5) -0.018(3) 0.000(4) 0.011(3)
C32S 0.042(5) 0.073(7) 0.048(5) -0.015(3) -0.002(4) 0.027(5)
C33S 0.086(8) 0.137(10) 0.043(5) 0.008(5) 0.012(4) 0.078(8)
C34S 0.155(14) 0.114(11) 0.057(7) 0.003(5) 0.027(7) 0.089(10)
C35S 0.091(8) 0.061(6) 0.079(6) -0.003(4) 0.010(5) 0.038(5)
C36S 0.064(7) 0.049(6) 0.093(7) -0.008(4) 0.013(6) 0.024(4)

loop_
_atom_type_symbol
_atom_type_description
_atom_type_scat_dispersion_real
_atom_type_scat_dispersion_imag
_atom_type_scat_source
C C 0.0033 0.0016 'International Tables Vol C Tables 4.2.6.8 and 6.1.1.4'
H H 0.0000 0.0000 'International Tables Vol C Tables 4.2.6.8 and 6.1.1.4'
P P 0.1023 0.0942 'International Tables Vol C Tables 4.2.6.8 and 6.1.1.4'
Fe Fe 0.3463 0.8444 'International Tables Vol C Tables 4.2.6.8 and 6.1.1.4'
Co Co 0.3494 0.9721 'International Tables Vol C Tables 4.2.6.8 and 6.1.1.4'
N N 0.0061 0.0033 'International Tables Vol C Tables 4.2.6.8 and 6.1.1.4'
Cl Cl 0.1484 0.1585 'International Tables Vol C Tables 4.2.6.8 and 6.1.1.4'

loop_
_geom_angle_atom_site_label_1
_geom_angle_atom_site_label_2
_geom_angle_atom_site_label_3
_geom_angle
C9 C1 C2 118.2(3)
C9 C1 C6 103.9(2)
C2 C1 C6 116.0(2)
C9 C1 Co1 124.1(2)
C2 C1 Co1 68.49(14)
C6 C1 Co1 123.10(18)
C3 C2 C1 118.6(2)
C3 C2 C12 104.5(2)
C1 C2 C12 116.1(2)
C3 C2 Co1 123.63(18)
C1 C2 Co1 69.13(14)
C12 C2 Co1 122.0(2)
C4 C3 C2 122.9(3)
C4 C3 C14 120.6(3)
C2 C3 C14 108.1(3)
C3 C4 C5 120.4(3)
C3 C4 C17 119.1(3)
C5 C4 C17 108.0(3)
C6 C5 C4 119.7(3)
C6 C5 C19 120.1(3)
C4 C5 C19 107.8(3)
C5 C6 C7 119.5(3)
C5 C6 C1 121.8(3)
C7 C6 C1 109.5(3)
C8 C7 C21 121.3(3)
C8 C7 C6 108.3(3)
C21 C7 C6 119.9(4)
C24 C8 C7 120.2(4)
C24 C8 C9 119.9(4)
C7 C8 C9 108.9(3)
C10 C9 C8 119.9(3)
C10 C9 C1 123.0(3)
C8 C9 C1 108.5(3)
C9 C10 C11 120.1(3)
C9 C10 C26 119.8(4)
C11 C10 C26 107.9(3)
C12 C11 C10 120.7(3)
C12 C11 C28 119.3(4)
C10 C11 C28 108.5(3)
C11 C12 C13 120.1(3)
C11 C12 C2 121.2(3)
C13 C12 C2 110.2(3)
C12 C13 C30 121.0(4)
C12 C13 C14 107.7(3)
C30 C13 C14 119.8(4)
C15 C14 C13 120.9(3)
C15 C14 C3 120.3(4)
C13 C14 C3 108.4(3)
C14 C15 C16 119.4(4)
C14 C15 C32 119.1(4)
C16 C15 C32 108.9(4)
C17 C16 C15 120.6(3)
C17 C16 C34 119.4(5)
C15 C16 C34 107.4(4)
C16 C17 C18 120.8(4)
C16 C17 C4 120.0(4)
C18 C17 C4 107.6(4)
C36 C18 C17 120.2(5)
C36 C18 C19 119.3(5)
C17 C18 C19 108.9(3)
C20 C19 C18 120.6(4)
C20 C19 C5 120.4(4)
C18 C19 C5 107.7(4)
C19 C20 C21 120.7(4)
C19 C20 C38 120.1(5)
C21 C20 C38 106.5(4)
C7 C21 C20 119.3(4)
C7 C21 C22 118.2(4)
C20 C21 C22 110.0(4)
C23 C22 C39 120.7(4)
C23 C22 C21 120.1(4)
C39 C22 C21 107.1(5)
C22 C23 C24 120.5(3)
C22 C23 C40 119.4(4)
C24 C23 C40 107.7(4)
C8 C24 C25 119.8(4)
C8 C24 C23 119.6(4)
C25 C24 C23 108.3(3)
C26 C25 C24 120.0(3)
C26 C25 C41 118.7(4)
C24 C25 C41 108.8(4)
C25 C26 C27 121.4(4)
C25 C26 C10 120.6(4)
C27 C26 C10 106.9(4)
C43 C27 C26 119.5(4)
C43 C27 C28 119.7(5)
C26 C27 C28 109.4(3)
C29 C28 C27 120.9(4)
C29 C28 C11 120.1(4)
C27 C28 C11 107.3(4)
C28 C29 C30 121.2(3)
C28 C29 C45 119.4(4)
C30 C29 C45 107.1(4)
C13 C30 C31 119.7(4)
C13 C30 C29 118.4(4)
C31 C30 C29 109.3(4)
C32 C31 C30 120.9(4)
C32 C31 C46 119.7(4)
C30 C31 C46 107.4(4)
C31 C32 C33 122.1(4)
C31 C32 C15 119.5(4)
C33 C32 C15 106.7(4)
C48 C33 C34 120.0(5)
C48 C33 C32 118.1(5)
C34 C33 C32 109.3(4)
C35 C34 C33 121.6(4)
C35 C34 C16 119.1(5)
C33 C34 C16 107.7(5)
C34 C35 C36 122.0(4)
C34 C35 C50 118.8(5)
C36 C35 C50 106.6(5)
C18 C36 C37 119.7(5)
C18 C36 C35 118.5(5)
C37 C36 C35 109.6(4)
C38 C37 C36 121.6(4)
C38 C37 C51 119.3(5)
C36 C37 C51 107.8(5)
C37 C38 C39 122.1(4)
C37 C38 C20 118.6(5)
C39 C38 C20 106.5(5)
C22 C39 C53 119.6(5)
C22 C39 C38 109.8(4)
C53 C39 C38 118.6(5)
C54 C40 C41 119.4(4)
C54 C40 C23 120.1(5)
C41 C40 C23 108.3(4)
C42 C41 C40 121.4(4)
C42 C41 C25 120.1(4)
C40 C41 C25 106.9(4)
C41 C42 C43 121.1(4)
C41 C42 C56 119.5(4)
C43 C42 C56 107.1(4)
C27 C43 C42 119.2(4)
C27 C43 C44 119.1(4)
C42 C43 C44 109.3(4)
C45 C44 C43 121.4(4)
C45 C44 C57 119.1(4)
C43 C44 C57 107.9(4)
C44 C45 C46 121.2(4)
C44 C45 C29 119.5(4)
C46 C45 C29 106.6(4)
C47 C46 C45 120.0(4)
C47 C46 C31 118.8(5)
C45 C46 C31 109.7(4)
C48 C47 C46 121.1(4)
C48 C47 C58 107.9(4)
C46 C47 C58 119.1(4)
C47 C48 C33 120.1(4)
C47 C48 C49 109.6(3)
C33 C48 C49 117.8(5)
C50 C49 C59 120.0(4)
C50 C49 C48 121.6(4)
C59 C49 C48 106.7(4)
C49 C50 C51 120.9(4)
C49 C50 C35 120.2(5)
C51 C50 C35 107.2(4)
C52 C51 C50 120.5(4)
C52 C51 C37 119.2(5)
C50 C51 C37 108.9(5)
C53 C52 C51 121.2(4)
C53 C52 C60 108.3(4)
C51 C52 C60 117.6(4)
C39 C53 C52 119.6(5)
C39 C53 C54 120.0(4)
C52 C53 C54 108.5(3)
C40 C54 C53 120.2(4)
C40 C54 C55 120.0(4)
C53 C54 C55 108.2(3)
C56 C55 C60 120.5(3)
C56 C55 C54 120.1(3)
C60 C55 C54 107.0(3)
C55 C56 C57 120.6(3)
C55 C56 C42 119.5(3)
C57 C56 C42 108.4(3)
C58 C57 C56 120.0(3)
C58 C57 C44 120.4(3)
C56 C57 C44 107.2(3)
C57 C58 C47 120.3(4)
C57 C58 C59 119.9(3)
C47 C58 C59 108.2(4)
C60 C59 C49 121.4(4)
C60 C59 C58 119.0(3)
C49 C59 C58 107.5(3)
C59 C60 C55 120.0(3)
C59 C60 C52 119.6(3)
C55 C60 C52 108.0(3)
N1S Co1 C2 96.89(10)
N1S Co1 C1 96.20(10)
C2 Co1 C1 42.37(10)
N1S Co1 P1 99.46(7)
C2 Co1 P1 101.49(7)
C1 Co1 P1 142.30(8)
N1S Co1 P2 101.94(7)
C2 Co1 P2 144.29(7)
C1 Co1 P2 105.02(7)
P1 Co1 P2 104.94(3)
C306 P1 C207 101.10(12)
C306 P1 C201 101.0(2)
C207 P1 C201 103.6(2)
C306 P1 C231 104.2(9)
C207 P1 C231 96.8(12)
C201 P1 C231 6.9(13)
C306 P1 Co1 121.52(9)
C207 P1 Co1 111.09(9)
C201 P1 Co1 116.2(2)
C231 P1 Co1 118.1(9)
C301 P2 C219 99.57(12)
C301 P2 C213 103.31(11)
C219 P2 C213 100.67(12)
C301 P2 Co1 119.30(8)
C219 P2 Co1 118.84(9)
C213 P2 Co1 112.41(8)
C202 C201 C206 120.0
C202 C201 P1 121.2(4)
C206 C201 P1 118.6(4)
C203 C202 C201 120.0
C202 C203 C204 120.0
C203 C204 C205 120.0
C206 C205 C204 120.0
C205 C206 C201 120.0
C232 C231 C236 120.0
C232 C231 P1 123.1(14)
C236 C231 P1 116.8(14)
C233 C232 C231 120.0
C234 C233 C232 120.0
C233 C234 C235 120.0
C236 C235 C234 120.0
C235 C236 C231 120.0
C208 C207 C212 118.9(3)
C208 C207 P1 123.0(2)
C212 C207 P1 118.0(2)
C207 C208 C209 119.5(3)
C210 C209 C208 120.9(3)
C211 C210 C209 120.0(3)
C210 C211 C212 119.6(3)
C211 C212 C207 121.1(3)
C214 C213 C218 118.9(2)
C214 C213 P2 123.0(2)
C218 C213 P2 117.82(19)
C213 C214 C215 120.2(3)
C216 C215 C214 120.6(3)
C215 C216 C217 119.4(3)
C218 C217 C216 120.4(3)
C217 C218 C213 120.5(2)
C224 C219 C220 118.9(3)
C224 C219 P2 119.7(2)
C220 C219 P2 121.4(2)
C221 C220 C219 120.3(3)
C222 C221 C220 120.5(3)
C221 C222 C223 119.8(3)
C222 C223 C224 120.5(3)
C219 C224 C223 120.0(3)
C307 Fe1 C305 142.02(11)
C307 Fe1 C306 41.14(10)
C305 Fe1 C306 112.76(10)
C307 Fe1 C302 110.65(11)
C305 Fe1 C302 68.71(11)
C306 Fe1 C302 137.95(10)
C307 Fe1 C301 112.18(10)
C305 Fe1 C301 41.25(10)
C306 Fe1 C301 110.64(10)
C302 Fe1 C301 41.18(10)
C307 Fe1 C310 68.63(10)
C305 Fe1 C310 111.44(11)
C306 Fe1 C310 41.11(10)
C302 Fe1 C310 179.06(10)
C301 Fe1 C310 138.35(10)
C307 Fe1 C304 176.81(11)
C305 Fe1 C304 40.73(10)
C306 Fe1 C304 141.67(11)
C302 Fe1 C304 68.12(11)
C301 Fe1 C304 69.00(10)
C310 Fe1 C304 112.63(11)
C307 Fe1 C308 40.73(10)
C305 Fe1 C308 177.07(11)
C306 Fe1 C308 68.77(10)
C302 Fe1 C308 112.00(11)
C301 Fe1 C308 141.07(11)
C310 Fe1 C308 67.90(11)
C304 Fe1 C308 136.57(11)
C307 Fe1 C303 137.01(11)
C305 Fe1 C303 68.32(11)
C306 Fe1 C303 178.00(11)
C302 Fe1 C303 40.52(11)
C301 Fe1 C303 68.95(10)
C310 Fe1 C303 140.42(11)
C304 Fe1 C303 40.21(11)
C308 Fe1 C303 110.23(11)
C307 Fe1 C309 68.34(11)
C305 Fe1 C309 137.53(11)
C306 Fe1 C309 68.76(10)
C302 Fe1 C309 140.14(11)
C301 Fe1 C309 178.51(11)
C310 Fe1 C309 40.34(10)
C304 Fe1 C309 110.55(11)
C308 Fe1 C309 40.19(11)
C303 Fe1 C309 111.69(11)
C305 C301 C302 106.3(2)
C305 C301 P2 126.28(19)
C302 C301 P2 127.3(2)
C305 C301 Fe1 68.90(14)
C302 C301 Fe1 69.32(14)
P2 C301 Fe1 122.95(13)
C303 C302 C301 108.7(2)
C303 C302 Fe1 70.27(15)
C301 C302 Fe1 69.50(14)
C304 C303 C302 108.1(2)
C304 C303 Fe1 69.67(15)
C302 C303 Fe1 69.20(15)
C303 C304 C305 108.3(2)
C303 C304 Fe1 70.12(15)
C305 C304 Fe1 68.94(14)
C304 C305 C301 108.6(2)
C304 C305 Fe1 70.33(15)
C301 C305 Fe1 69.85(14)
C307 C306 C310 106.9(2)
C307 C306 P1 125.8(2)
C310 C306 P1 127.28(19)
C307 C306 Fe1 69.24(14)
C310 C306 Fe1 69.98(14)
P1 C306 Fe1 125.07(13)
C308 C307 C306 108.3(2)
C308 C307 Fe1 70.57(14)
C306 C307 Fe1 69.62(14)
C309 C308 C307 108.2(2)
C309 C308 Fe1 70.00(15)
C307 C308 Fe1 68.70(14)
C308 C309 C310 108.2(2)
C308 C309 Fe1 69.81(15)
C310 C309 Fe1 69.53(15)
C309 C310 C306 108.4(2)
C309 C310 Fe1 70.13(15)
C306 C310 Fe1 68.91(14)
C2S C1S C6S 120.0
C2S C1S C7S 121.1(5)
C6S C1S C7S 118.8(5)
C1S C2S C3S 120.0
C4S C3S C2S 120.0
C3S C4S C5S 120.0
C6S C5S C4S 120.0
C5S C6S C1S 120.0
C12S C11S C16S 120.0
C12S C11S C7S 119.1(6)
C16S C11S C7S 120.8(6)
C13S C12S C11S 120.0
C12S C13S C14S 120.0
C15S C14S C13S 120.0
C14S C15S C16S 120.0
C15S C16S C11S 120.0
N1S C7S C1S 175.3(5)
N1S C7S C11S 177.4(5)
C1S C7S C11S 5.9(7)
C7S N1S Co1 172.6(2)
C22S C21S C26S 120.0
C22S C21S Cl1 120.28(7)
C26S C21S Cl1 119.72(7)
C21S C22S C23S 120.0
C21S C22S Cl2 120.22(7)
C23S C22S Cl2 119.77(7)
C24S C23S C22S 120.0
C25S C24S C23S 120.0
C24S C25S C26S 120.0
C25S C26S C21S 120.0
C32S C31S C36S 120.0
C32S C31S Cl3 120.40(14)
C36S C31S Cl3 119.54(14)
C33S C32S C31S 120.0
C33S C32S Cl4 119.70(15)
C31S C32S Cl4 120.28(15)
C34S C33S C32S 120.0
C33S C34S C35S 120.0
C36S C35S C34S 120.0
C35S C36S C31S 120.0

loop_
_geom_bond_atom_site_label_1
_geom_bond_atom_site_label_2
_geom_bond_distance
C1 C9 1.470(4)
C1 C2 1.486(4)
C1 C6 1.495(4)
C1 Co1 2.060(3)
C2 C3 1.463(4)
C2 C12 1.488(4)
C2 Co1 2.051(3)
C3 C4 1.357(5)
C3 C14 1.469(4)
C4 C5 1.457(5)
C4 C17 1.468(4)
C5 C6 1.407(5)
C5 C19 1.457(4)
C6 C7 1.437(4)
C7 C8 1.411(6)
C7 C21 1.436(5)
C8 C24 1.406(5)
C8 C9 1.462(5)
C9 C10 1.353(5)
C10 C11 1.437(6)
C10 C26 1.469(5)
C11 C12 1.410(5)
C11 C28 1.447(5)
C12 C13 1.415(5)
C13 C30 1.415(5)
C13 C14 1.438(6)
C14 C15 1.383(5)
C15 C16 1.430(7)
C15 C32 1.479(5)
C16 C17 1.395(6)
C16 C34 1.481(6)
C17 C18 1.439(7)
C18 C36 1.415(5)
C18 C19 1.457(7)
C19 C20 1.372(7)
C20 C21 1.440(7)
C20 C38 1.481(5)
C21 C22 1.451(6)
C22 C23 1.399(7)
C22 C39 1.418(7)
C23 C24 1.451(6)
C23 C40 1.466(5)
C24 C25 1.426(7)
C25 C26 1.377(6)
C25 C41 1.478(5)
C26 C27 1.437(7)
C27 C43 1.423(5)
C27 C28 1.440(6)
C28 C29 1.378(7)
C29 C30 1.440(7)
C29 C45 1.479(6)
C30 C31 1.427(7)
C31 C32 1.389(7)
C31 C46 1.442(5)
C32 C33 1.444(7)
C33 C48 1.423(5)
C33 C34 1.438(8)
C34 C35 1.372(8)
C35 C36 1.453(8)
C35 C50 1.489(6)
C36 C37 1.427(8)
C37 C38 1.390(8)
C37 C51 1.457(5)
C38 C39 1.467(8)
C39 C53 1.429(5)
C40 C54 1.381(5)
C40 C41 1.442(7)
C41 C42 1.375(6)
C42 C43 1.430(6)
C42 C56 1.476(5)
C43 C44 1.432(6)
C44 C45 1.378(6)
C44 C57 1.474(5)
C45 C46 1.431(7)
C46 C47 1.423(6)
C47 C48 1.422(7)
C47 C58 1.448(5)
C48 C49 1.470(7)
C49 C50 1.348(7)
C49 C59 1.454(5)
C50 C51 1.440(7)
C51 C52 1.438(7)
C52 C53 1.432(6)
C52 C60 1.463(5)
C53 C54 1.435(6)
C54 C55 1.477(5)
C55 C56 1.370(5)
C55 C60 1.442(5)
C56 C57 1.433(5)
C57 C58 1.380(5)
C58 C59 1.472(6)
C59 C60 1.384(5)
Co1 N1S 1.961(2)
Co1 P1 2.2412(7)
Co1 P2 2.2565(7)
P1 C306 1.820(3)
P1 C207 1.836(3)
P1 C201 1.847(5)
P1 C231 1.87(2)
P2 C301 1.825(3)
P2 C219 1.838(3)
P2 C213 1.841(3)
C201 C202 1.3900
C201 C206 1.3900
C202 C203 1.3900
C203 C204 1.3900
C204 C205 1.3900
C205 C206 1.3900
C231 C232 1.3900
C231 C236 1.3900
C232 C233 1.3900
C233 C234 1.3900
C234 C235 1.3900
C235 C236 1.3900
C207 C208 1.391(4)
C207 C212 1.397(4)
C208 C209 1.401(5)
C209 C210 1.382(5)
C210 C211 1.376(5)
C211 C212 1.394(4)
C213 C214 1.394(4)
C213 C218 1.403(4)
C214 C215 1.400(4)
C215 C216 1.382(4)
C216 C217 1.396(4)
C217 C218 1.387(4)
C219 C224 1.391(4)
C219 C220 1.400(4)
C220 C221 1.394(4)
C221 C222 1.371(5)
C222 C223 1.383(5)
C223 C224 1.397(4)
Fe1 C307 2.041(2)
Fe1 C305 2.043(3)
Fe1 C306 2.046(3)
Fe1 C302 2.053(3)
Fe1 C301 2.056(2)
Fe1 C310 2.060(3)
Fe1 C304 2.061(3)
Fe1 C308 2.066(3)
Fe1 C303 2.067(3)
Fe1 C309 2.068(3)
C301 C305 1.444(4)
C301 C302 1.445(4)
C302 C303 1.427(4)
C303 C304 1.419(4)
C304 C305 1.428(4)
C306 C307 1.436(3)
C306 C310 1.442(4)
C307 C308 1.429(4)
C308 C309 1.420(4)
C309 C310 1.423(4)
C1S C2S 1.3900
C1S C6S 1.3900
C1S C7S 1.428(6)
C2S C3S 1.3900
C3S C4S 1.3900
C4S C5S 1.3900
C5S C6S 1.3900
C11S C12S 1.3900
C11S C16S 1.3900
C11S C7S 1.451(7)
C12S C13S 1.3900
C13S C14S 1.3900
C14S C15S 1.3900
C15S C16S 1.3900
C7S N1S 1.149(3)
Cl1 C21S 1.738(3)
Cl2 C22S 1.738(3)
C21S C22S 1.3900
C21S C26S 1.3900
C22S C23S 1.3900
C23S C24S 1.3900
C24S C25S 1.3900
C25S C26S 1.3900
Cl3 C31S 1.737(3)
Cl4 C32S 1.737(3)
C31S C32S 1.3900
C31S C36S 1.3900
C32S C33S 1.3900
C33S C34S 1.3900
C34S C35S 1.3900
C35S C36S 1.3900
